data_4074264
loop_
_publ_author_name
'Alvarez, M. Angeles'
'Garc\'ia, M. Esther'
'Ramos, Alberto'
'Ruiz, Miguel A.'

_publ_section_title
;
 Dimolybdenum&#x2212;Tin Derivatives of the Unsaturated Hydride
 [Mo2(\h5-C5H5)2(\m-H)(\m-PCy2)(CO)2] and HSnR3(R = Ph, Bu):&#x00A0;
 Bridging versus Terminal Coordination of the Triorganostannyl Group
;
_journal_issue 22
_journal_name_full Organometallics
_journal_page_first 5374
_journal_paper_doi 10.1021/om060495m
_journal_volume 25
_journal_year 2006
_chemical_compound_source 'synthesis as described'
_chemical_formula_moiety 'C42 H49 Mo2 O2 P1 Sn1'
_chemical_formula_sum 'C42 H49 Mo2 O2 P Sn'
_chemical_formula_weight 927.35
_chemical_name_systematic
;
 ?
;
_space_group_IT_number 14
_symmetry_cell_setting monoclinic
_symmetry_Int_Tables_number 14
_symmetry_space_group_name_Hall '-P 2ybc'
_symmetry_space_group_name_H-M 'P 1 21/c 1'
_atom_sites_solution_hydrogens geom
_atom_sites_solution_primary direct
_atom_sites_solution_secondary difmap
_audit_conform_dict_location ftp://ftp.iucr.org/pub/cif_core.dic
_audit_conform_dict_name cif_core.dic
_audit_conform_dict_version 2.2
_audit_creation_date 2005-02-22T14:29:23-00:00
_audit_creation_method 'WinGX routine CIF_UPDATE'
_cell_angle_alpha 90
_cell_angle_beta 105.488(3)
_cell_angle_gamma 90
_cell_formula_units_Z 4
_cell_length_a 11.427(2)
_cell_length_b 18.567(3)
_cell_length_c 18.542(3)
_cell_measurement_reflns_used 923
_cell_measurement_temperature 120(2)
_cell_measurement_theta_max 27.33
_cell_measurement_theta_min 2.66
_cell_measurement_wavelength 0.71073
_cell_volume 3791.1(11)
_computing_cell_refinement 'Brucker Smart'
_computing_data_collection 'Brucker Smart'
_computing_data_reduction 'Brucker Smart'
_computing_molecular_graphics 'Ortep-3 for Windows (Farrugia, 1997)'
_computing_publication_material 'WinGX publication routines (Farrugia, 1999)'
_computing_structure_refinement 'SHELXL-97 (Sheldrick, 1997)'
_computing_structure_solution 'DIRDIF (1999)'
_diffrn_ambient_temperature 293(2)
_diffrn_measured_fraction_theta_full 0.967
_diffrn_measured_fraction_theta_max 0.967
_diffrn_measurement_device_type 'Smart-CCD-1000 BRUKER'
_diffrn_measurement_method 'omega scans'
_diffrn_radiation_monochromator graphite
_diffrn_radiation_probe x-ray
_diffrn_radiation_source 'fine-focus sealed tube'
_diffrn_radiation_type MoK\a
_diffrn_radiation_wavelength 0.71073
_diffrn_reflns_av_R_equivalents 0.0607
_diffrn_reflns_av_unetI/netI 0.0586
_diffrn_reflns_limit_h_max 14
_diffrn_reflns_limit_h_min -15
_diffrn_reflns_limit_k_max 24
_diffrn_reflns_limit_k_min 0
_diffrn_reflns_limit_l_max 24
_diffrn_reflns_limit_l_min 0
_diffrn_reflns_number 9097
_diffrn_reflns_theta_full 28.27
_diffrn_reflns_theta_max 28.27
_diffrn_reflns_theta_min 1.58
_exptl_absorpt_coefficient_mu 1.382
_exptl_absorpt_correction_T_max 0.8975
_exptl_absorpt_correction_T_min 0.7327
_exptl_absorpt_correction_type multi-scan
_exptl_absorpt_process_details 'BRUKER Sadabs'
_exptl_crystal_colour brown
_exptl_crystal_density_diffrn 1.625
_exptl_crystal_density_method 'not measured'
_exptl_crystal_description plate
_exptl_crystal_F_000 1864
_exptl_crystal_size_max 0.24
_exptl_crystal_size_mid 0.10
_exptl_crystal_size_min 0.08
_refine_diff_density_max 1.091
_refine_diff_density_min -1.094
_refine_diff_density_rms 0.161
_refine_ls_extinction_method none
_refine_ls_goodness_of_fit_ref 1.073
_refine_ls_hydrogen_treatment mixed
_refine_ls_matrix_type full
_refine_ls_number_parameters 549
_refine_ls_number_reflns 9097
_refine_ls_number_restraints 0
_refine_ls_restrained_S_all 1.073
_refine_ls_R_factor_all 0.0848
_refine_ls_R_factor_gt 0.0383
_refine_ls_shift/su_max 0.001
_refine_ls_shift/su_mean 0
_refine_ls_structure_factor_coef Fsqd
_refine_ls_weighting_details 'calc w=1/[\s^2^(Fo^2^)+(0.0157P)^2^+17.1043P] where P=(Fo^2^+2Fc^2^)/3'
_refine_ls_weighting_scheme calc
_refine_ls_wR_factor_gt 0.071
_refine_ls_wR_factor_ref 0.0899
_reflns_number_gt 6104
_reflns_number_total 9097
_reflns_threshold_expression >2sigma(I)
_cod_data_source_file om060495msi20060605_085803.cif
_cod_data_source_block compound3
_cod_database_code 4074264

loop_
_symmetry_equiv_pos_as_xyz
'x, y, z'
'-x, y+1/2, -z+1/2'
'-x, -y, -z'
'x, -y-1/2, z-1/2'

loop_
_atom_site_label
_atom_site_type_symbol
_atom_site_fract_x
_atom_site_fract_y
_atom_site_fract_z
_atom_site_U_iso_or_equiv
_atom_site_adp_type
_atom_site_occupancy
_atom_site_symmetry_multiplicity
_atom_site_calc_flag
_atom_site_refinement_flags
Sn1 Sn 0.19495(3) 0.137367(18) 0.093974(17) 0.01396(8) Uani 1 1 d .
Mo1 Mo 0.34648(3) 0.13532(2) 0.31670(2) 0.01213(9) Uani 1 1 d .
Mo2 Mo 0.28540(4) 0.04365(2) 0.20911(2) 0.01267(9) Uani 1 1 d .
P1 P 0.17079(11) 0.12970(7) 0.36866(7) 0.0139(2) Uani 1 1 d .
O1 O 0.4415(3) -0.01317(19) 0.3811(2) 0.0231(8) Uani 1 1 d .
O2 O 0.5339(3) 0.0943(2) 0.1920(2) 0.0293(9) Uani 1 1 d .
C1 C 0.3963(4) 0.0396(3) 0.3514(3) 0.0173(10) Uani 1 1 d .
C2 C 0.4393(4) 0.0806(3) 0.2015(3) 0.0186(10) Uani 1 1 d .
C3 C 0.5378(5) 0.1728(3) 0.3779(3) 0.0216(11) Uani 1 1 d .
C4 C 0.4637(5) 0.1889(3) 0.4265(3) 0.0228(11) Uani 1 1 d .
C5 C 0.3814(5) 0.2436(3) 0.3911(3) 0.0225(11) Uani 1 1 d .
C6 C 0.4019(5) 0.2605(3) 0.3225(3) 0.0194(10) Uani 1 1 d .
C7 C 0.4979(4) 0.2166(3) 0.3128(3) 0.0192(10) Uani 1 1 d .
C8 C 0.1634(5) -0.0321(3) 0.1148(3) 0.0206(11) Uani 1 1 d .
C9 C 0.2875(5) -0.0413(3) 0.1167(3) 0.0214(11) Uani 1 1 d .
C10 C 0.3488(5) -0.0710(3) 0.1867(3) 0.0202(11) Uani 1 1 d .
C11 C 0.2616(5) -0.0776(3) 0.2286(3) 0.0202(11) Uani 1 1 d .
C12 C 0.1473(5) -0.0549(3) 0.1836(3) 0.0204(11) Uani 1 1 d .
C13 C 0.2455(4) 0.1082(3) -0.0075(3) 0.0173(10) Uani 1 1 d .
C14 C 0.3641(5) 0.0887(3) -0.0045(3) 0.0219(11) Uani 1 1 d .
C15 C 0.3959(5) 0.0665(3) -0.0685(3) 0.0239(11) Uani 1 1 d .
C16 C 0.3112(5) 0.0654(3) -0.1366(3) 0.0248(12) Uani 1 1 d .
C17 C 0.1933(5) 0.0851(3) -0.1414(3) 0.0237(11) Uani 1 1 d .
C18 C 0.1606(5) 0.1067(3) -0.0772(3) 0.0193(10) Uani 1 1 d .
C19 C -0.0017(4) 0.1485(3) 0.0591(3) 0.0173(10) Uani 1 1 d .
C20 C -0.0588(5) 0.2013(3) 0.0070(3) 0.0222(11) Uani 1 1 d .
C21 C -0.1835(5) 0.2090(3) -0.0145(3) 0.0253(12) Uani 1 1 d .
C22 C -0.2553(5) 0.1655(3) 0.0167(3) 0.0284(13) Uani 1 1 d .
C23 C -0.2016(5) 0.1127(3) 0.0676(3) 0.0256(12) Uani 1 1 d .
C24 C -0.0770(5) 0.1050(3) 0.0878(3) 0.0191(10) Uani 1 1 d .
C25 C 0.2591(4) 0.2475(3) 0.1168(3) 0.0179(10) Uani 1 1 d .
C26 C 0.3789(5) 0.2657(3) 0.1188(3) 0.0213(11) Uani 1 1 d .
C27 C 0.4244(5) 0.3337(3) 0.1421(3) 0.0230(11) Uani 1 1 d .
C28 C 0.3524(5) 0.3844(3) 0.1638(3) 0.0234(11) Uani 1 1 d .
C29 C 0.2334(5) 0.3682(3) 0.1607(3) 0.0195(10) Uani 1 1 d .
C30 C 0.1866(5) 0.3003(3) 0.1365(3) 0.0192(10) Uani 1 1 d .
C31 C 0.1431(4) 0.0506(3) 0.4224(3) 0.0163(10) Uani 1 1 d .
C32 C 0.1139(4) -0.0182(2) 0.3757(3) 0.0174(10) Uani 1 1 d .
H32A H 0.1805 -0.0294 0.3543 0.021 Uiso 1 1 calc R
H32B H 0.0416 -0.0107 0.3349 0.021 Uiso 1 1 calc R
C33 C 0.0934(5) -0.0815(3) 0.4243(3) 0.0209(11) Uani 1 1 d .
H33A H 0.0207 -0.0728 0.4405 0.025 Uiso 1 1 calc R
H33B H 0.0812 -0.1253 0.3947 0.025 Uiso 1 1 calc R
C34 C 0.2013(5) -0.0911(3) 0.4924(3) 0.0237(11) Uani 1 1 d .
H34A H 0.1841 -0.1296 0.5234 0.028 Uiso 1 1 calc R
H34B H 0.2721 -0.1048 0.4762 0.028 Uiso 1 1 calc R
C35 C 0.2286(5) -0.0224(3) 0.5383(3) 0.0205(11) Uani 1 1 d .
H35A H 0.2995 -0.0297 0.5802 0.025 Uiso 1 1 calc R
H35B H 0.1605 -0.0109 0.5583 0.025 Uiso 1 1 calc R
C36 C 0.2518(4) 0.0405(3) 0.4906(3) 0.0197(10) Uani 1 1 d .
H36A H 0.2651 0.0842 0.5203 0.024 Uiso 1 1 calc R
H36B H 0.3242 0.031 0.4743 0.024 Uiso 1 1 calc R
C37 C 0.0233(4) 0.1542(3) 0.3036(3) 0.0168(10) Uani 1 1 d .
C38 C -0.0868(4) 0.1391(3) 0.3342(3) 0.0206(10) Uani 1 1 d .
H38A H -0.0899 0.0882 0.3453 0.025 Uiso 1 1 calc R
H38B H -0.0787 0.1658 0.3802 0.025 Uiso 1 1 calc R
C39 C -0.2035(4) 0.1612(3) 0.2768(3) 0.0261(12) Uani 1 1 d .
H39A H -0.2719 0.1525 0.2973 0.031 Uiso 1 1 calc R
H39B H -0.2142 0.1317 0.2324 0.031 Uiso 1 1 calc R
C40 C -0.2022(5) 0.2404(3) 0.2551(3) 0.0283(13) Uani 1 1 d .
H40A H -0.2008 0.2703 0.2983 0.034 Uiso 1 1 calc R
H40B H -0.2756 0.2515 0.2164 0.034 Uiso 1 1 calc R
C41 C -0.0908(5) 0.2577(3) 0.2266(3) 0.0241(11) Uani 1 1 d .
H41A H -0.0981 0.2332 0.1794 0.029 Uiso 1 1 calc R
H41B H -0.0879 0.3091 0.2179 0.029 Uiso 1 1 calc R
C42 C 0.0267(4) 0.2342(3) 0.2832(3) 0.0212(11) Uani 1 1 d .
H42A H 0.039 0.2631 0.3282 0.025 Uiso 1 1 calc R
H42B H 0.0947 0.2426 0.2622 0.025 Uiso 1 1 calc R
H37 H 0.022(4) 0.124(2) 0.258(2) 0.003(11) Uiso 1 1 d .
H28 H 0.385(4) 0.431(3) 0.182(2) 0.006(11) Uiso 1 1 d .
H10 H 0.421(4) -0.079(2) 0.198(3) 0.004(12) Uiso 1 1 d .
H2 H 0.172(4) 0.178(3) 0.419(3) 0.018(13) Uiso 1 1 d .
H31 H 0.067(4) 0.062(2) 0.440(2) 0.007(11) Uiso 1 1 d .
H5 H 0.325(4) 0.260(3) 0.413(3) 0.016(13) Uiso 1 1 d .
H22 H -0.335(5) 0.171(3) 0.006(3) 0.019(14) Uiso 1 1 d .
H8 H 0.103(5) -0.020(3) 0.075(3) 0.018(14) Uiso 1 1 d .
H17 H 0.133(4) 0.088(3) -0.186(3) 0.015(13) Uiso 1 1 d .
H18 H 0.081(4) 0.114(3) -0.085(3) 0.010(12) Uiso 1 1 d .
H7 H 0.533(4) 0.217(3) 0.270(3) 0.010(12) Uiso 1 1 d .
H11 H 0.274(4) -0.092(3) 0.277(3) 0.019(14) Uiso 1 1 d .
H16 H 0.333(5) 0.049(3) -0.174(3) 0.028(16) Uiso 1 1 d .
H27 H 0.506(4) 0.345(3) 0.146(3) 0.015(13) Uiso 1 1 d .
H30 H 0.097(5) 0.290(3) 0.132(3) 0.029(15) Uiso 1 1 d .
H9 H 0.316(5) -0.030(3) 0.075(3) 0.026(15) Uiso 1 1 d .
H3 H 0.600(5) 0.145(3) 0.384(3) 0.038(17) Uiso 1 1 d .
H24 H -0.043(5) 0.070(3) 0.120(3) 0.018(14) Uiso 1 1 d .
H29 H 0.182(5) 0.402(3) 0.177(3) 0.030(16) Uiso 1 1 d .
H1 H 0.214(4) 0.123(3) 0.238(3) 0.014(13) Uiso 1 1 d .
H14 H 0.415(5) 0.087(3) 0.037(3) 0.023(15) Uiso 1 1 d .
H12 H 0.068(5) -0.054(3) 0.198(3) 0.030(16) Uiso 1 1 d .
H4 H 0.472(5) 0.169(3) 0.476(3) 0.034(17) Uiso 1 1 d .
H20 H -0.018(5) 0.230(3) -0.013(3) 0.022(15) Uiso 1 1 d .
H21 H -0.219(5) 0.239(3) -0.050(3) 0.023(15) Uiso 1 1 d .
H23 H -0.249(5) 0.086(3) 0.088(3) 0.034(17) Uiso 1 1 d .
H15 H 0.479(6) 0.055(3) -0.066(3) 0.047(19) Uiso 1 1 d .
H6 H 0.348(6) 0.289(4) 0.287(4) 0.05(2) Uiso 1 1 d .
H26 H 0.435(5) 0.235(3) 0.110(3) 0.030(16) Uiso 1 1 d .

loop_
_atom_site_aniso_label
_atom_site_aniso_U_11
_atom_site_aniso_U_22
_atom_site_aniso_U_33
_atom_site_aniso_U_23
_atom_site_aniso_U_13
_atom_site_aniso_U_12
Sn1 0.01488(15) 0.01299(16) 0.01390(16) 0.00016(13) 0.00366(12) -0.00011(13)
Mo1 0.01314(19) 0.01100(19) 0.01216(19) -0.00068(16) 0.00322(15) 0.00007(15)
Mo2 0.01382(19) 0.01105(18) 0.01304(19) -0.00114(16) 0.00342(15) 0.00007(15)
P1 0.0156(6) 0.0130(6) 0.0137(6) 0.0001(5) 0.0046(5) -0.0001(5)
O1 0.0243(19) 0.0188(19) 0.025(2) 0.0048(15) 0.0041(15) 0.0074(15)
O2 0.021(2) 0.037(2) 0.031(2) -0.0098(18) 0.0100(17) -0.0068(17)
C1 0.014(2) 0.022(3) 0.016(2) -0.005(2) 0.0044(19) -0.002(2)
C2 0.019(2) 0.022(3) 0.015(2) -0.003(2) 0.004(2) 0.004(2)
C3 0.015(2) 0.016(3) 0.028(3) 0.004(2) -0.002(2) 0.001(2)
C4 0.027(3) 0.026(3) 0.014(2) -0.004(2) 0.003(2) -0.008(2)
C5 0.024(3) 0.020(3) 0.025(3) -0.014(2) 0.009(2) -0.005(2)
C6 0.019(2) 0.013(2) 0.023(3) -0.002(2) 0.000(2) -0.0014(19)
C7 0.018(2) 0.018(3) 0.022(3) 0.004(2) 0.007(2) -0.0048(19)
C8 0.019(2) 0.014(3) 0.025(3) -0.006(2) 0.000(2) -0.0034(19)
C9 0.027(3) 0.017(3) 0.021(3) -0.011(2) 0.007(2) -0.004(2)
C10 0.017(3) 0.012(2) 0.030(3) -0.005(2) 0.005(2) 0.0020(19)
C11 0.035(3) 0.009(2) 0.018(3) -0.0009(19) 0.008(2) -0.004(2)
C12 0.025(3) 0.014(2) 0.023(3) -0.005(2) 0.009(2) -0.007(2)
C13 0.022(2) 0.016(2) 0.017(2) 0.0032(19) 0.009(2) -0.0026(19)
C14 0.021(3) 0.024(3) 0.020(3) 0.005(2) 0.004(2) 0.003(2)
C15 0.026(3) 0.025(3) 0.025(3) 0.004(2) 0.015(2) 0.006(2)
C16 0.038(3) 0.022(3) 0.022(3) -0.003(2) 0.020(2) -0.003(2)
C17 0.027(3) 0.025(3) 0.019(3) 0.000(2) 0.005(2) -0.002(2)
C18 0.019(3) 0.021(3) 0.022(3) -0.005(2) 0.012(2) -0.004(2)
C19 0.015(2) 0.017(3) 0.019(2) -0.0053(19) 0.0032(19) -0.0006(18)
C20 0.025(3) 0.014(3) 0.026(3) 0.000(2) 0.004(2) -0.003(2)
C21 0.023(3) 0.014(3) 0.033(3) -0.002(2) -0.004(2) 0.003(2)
C22 0.016(3) 0.024(3) 0.041(3) -0.015(2) 0.000(2) 0.004(2)
C23 0.023(3) 0.026(3) 0.030(3) -0.007(2) 0.012(2) -0.005(2)
C24 0.022(3) 0.020(3) 0.015(2) -0.003(2) 0.004(2) 0.000(2)
C25 0.025(3) 0.016(2) 0.012(2) 0.0029(18) 0.002(2) 0.0012(19)
C26 0.020(3) 0.022(3) 0.021(3) 0.004(2) 0.004(2) 0.002(2)
C27 0.020(3) 0.022(3) 0.025(3) 0.008(2) 0.004(2) -0.004(2)
C28 0.031(3) 0.015(3) 0.021(3) 0.004(2) 0.003(2) -0.004(2)
C29 0.028(3) 0.015(2) 0.016(2) 0.003(2) 0.006(2) 0.003(2)
C30 0.023(3) 0.016(3) 0.015(2) 0.0044(19) 0.000(2) 0.001(2)
C31 0.022(2) 0.017(2) 0.012(2) -0.0004(19) 0.0075(19) -0.0013(19)
C32 0.023(2) 0.014(2) 0.016(2) -0.0039(19) 0.007(2) -0.0061(19)
C33 0.024(3) 0.015(3) 0.023(3) -0.001(2) 0.006(2) -0.005(2)
C34 0.031(3) 0.014(3) 0.026(3) 0.005(2) 0.008(2) 0.002(2)
C35 0.026(3) 0.017(3) 0.018(2) 0.003(2) 0.003(2) -0.001(2)
C36 0.024(3) 0.021(3) 0.013(2) 0.000(2) 0.0034(19) -0.001(2)
C37 0.018(2) 0.017(3) 0.017(2) 0.0022(19) 0.0069(19) 0.0004(18)
C38 0.017(2) 0.022(3) 0.025(3) 0.003(2) 0.010(2) 0.003(2)
C39 0.018(3) 0.030(3) 0.033(3) 0.006(2) 0.012(2) 0.002(2)
C40 0.020(3) 0.030(3) 0.036(3) 0.008(3) 0.009(2) 0.011(2)
C41 0.029(3) 0.020(3) 0.026(3) 0.007(2) 0.012(2) 0.009(2)
C42 0.022(3) 0.023(3) 0.020(3) 0.006(2) 0.007(2) 0.001(2)

loop_
_atom_type_symbol
_atom_type_description
_atom_type_scat_dispersion_real
_atom_type_scat_dispersion_imag
_atom_type_scat_source
C C 0.0033 0.0016 'International Tables Vol C Tables 4.2.6.8 and 6.1.1.4'
H H 0 0 'International Tables Vol C Tables 4.2.6.8 and 6.1.1.4'
Mo Mo -1.6832 0.6857 'International Tables Vol C Tables 4.2.6.8 and 6.1.1.4'
O O 0.0106 0.006 'International Tables Vol C Tables 4.2.6.8 and 6.1.1.4'
P P 0.1023 0.0942 'International Tables Vol C Tables 4.2.6.8 and 6.1.1.4'
Sn Sn -0.6537 1.4246 'International Tables Vol C Tables 4.2.6.8 and 6.1.1.4'

loop_
_geom_angle_atom_site_label_1
_geom_angle_atom_site_label_2
_geom_angle_atom_site_label_3
_geom_angle
C19 Sn1 C25 103.64(18)
C19 Sn1 C13 104.95(18)
C25 Sn1 C13 104.41(18)
C19 Sn1 Mo2 115.97(13)
C25 Sn1 Mo2 114.12(12)
C13 Sn1 Mo2 112.56(13)
C1 Mo1 C3 87.51(19)
C1 Mo1 C7 117.15(18)
C3 Mo1 C7 36.14(17)
C1 Mo1 C4 93.00(19)
C3 Mo1 C4 35.83(18)
C7 Mo1 C4 59.37(18)
C1 Mo1 C6 145.83(18)
C3 Mo1 C6 58.53(18)
C7 Mo1 C6 34.86(17)
C4 Mo1 C6 57.82(18)
C1 Mo1 C5 126.19(19)
C3 Mo1 C5 58.13(18)
C7 Mo1 C5 57.49(18)
C4 Mo1 C5 34.77(18)
C6 Mo1 C5 33.57(18)
C1 Mo1 P1 91.72(14)
C3 Mo1 P1 126.37(14)
C7 Mo1 P1 137.63(13)
C4 Mo1 P1 90.83(13)
C6 Mo1 P1 104.93(13)
C5 Mo1 P1 80.68(13)
C1 Mo1 Mo2 69.06(14)
C3 Mo1 Mo2 127.71(14)
C7 Mo1 Mo2 117.26(13)
C4 Mo1 Mo2 158.40(14)
C6 Mo1 Mo2 133.46(13)
C5 Mo1 Mo2 164.72(14)
P1 Mo1 Mo2 101.28(3)
C1 Mo1 H1 105.4(15)
C3 Mo1 H1 156.7(15)
C7 Mo1 H1 121.7(15)
C4 Mo1 H1 155.9(15)
C6 Mo1 H1 107.9(15)
C5 Mo1 H1 122.5(15)
P1 Mo1 H1 73.5(14)
Mo2 Mo1 H1 45.6(15)
C2 Mo2 C11 120.4(2)
C2 Mo2 C10 88.8(2)
C11 Mo2 C10 35.81(18)
C2 Mo2 C9 89.92(19)
C11 Mo2 C9 58.69(19)
C10 Mo2 C9 35.31(18)
C2 Mo2 C12 145.96(19)
C11 Mo2 C12 35.05(18)
C10 Mo2 C12 58.78(18)
C9 Mo2 C12 58.05(18)
C2 Mo2 C8 121.54(19)
C11 Mo2 C8 57.91(18)
C10 Mo2 C8 58.45(18)
C9 Mo2 C8 35.01(17)
C12 Mo2 C8 34.25(17)
C2 Mo2 Mo1 75.95(14)
C11 Mo2 Mo1 122.88(13)
C10 Mo2 Mo1 135.42(13)
C9 Mo2 Mo1 164.26(13)
C12 Mo2 Mo1 133.69(12)
C8 Mo2 Mo1 160.72(13)
C2 Mo2 C1 82.95(17)
C11 Mo2 C1 81.88(17)
C10 Mo2 C1 93.66(17)
C9 Mo2 C1 128.77(17)
C12 Mo2 C1 107.23(17)
C8 Mo2 C1 139.21(17)
Mo1 Mo2 C1 43.63(11)
C2 Mo2 Sn1 83.03(15)
C11 Mo2 Sn1 135.02(13)
C10 Mo2 Sn1 120.97(14)
C9 Mo2 Sn1 86.14(14)
C12 Mo2 Sn1 104.00(13)
C8 Mo2 Sn1 77.15(13)
Mo1 Mo2 Sn1 98.75(2)
C1 Mo2 Sn1 142.15(11)
C2 Mo2 H1 102.7(14)
C11 Mo2 H1 131.3(14)
C10 Mo2 H1 167.1(14)
C9 Mo2 H1 148.2(14)
C12 Mo2 H1 110.7(14)
C8 Mo2 H1 118.0(14)
Mo1 Mo2 H1 45.0(14)
C1 Mo2 H1 82.2(14)
Sn1 Mo2 H1 67.0(14)
C37 P1 C31 106.9(2)
C37 P1 Mo1 115.64(16)
C31 P1 Mo1 121.45(16)
C37 P1 H2 98(2)
C31 P1 H2 98(2)
Mo1 P1 H2 113(2)
O1 C1 Mo1 169.0(4)
O1 C1 Mo2 122.3(4)
Mo1 C1 Mo2 67.31(14)
O2 C2 Mo2 170.7(4)
C4 C3 C7 107.8(5)
C4 C3 Mo1 74.1(3)
C7 C3 Mo1 72.9(3)
C4 C3 H3 131(4)
C7 C3 H3 122(4)
Mo1 C3 H3 122(4)
C5 C4 C3 106.9(5)
C5 C4 Mo1 75.4(3)
C3 C4 Mo1 70.1(3)
C5 C4 H4 127(3)
C3 C4 H4 126(3)
Mo1 C4 H4 123(3)
C6 C5 C4 109.3(5)
C6 C5 Mo1 72.9(3)
C4 C5 Mo1 69.8(3)
C6 C5 H5 130(3)
C4 C5 H5 120(3)
Mo1 C5 H5 121(3)
C5 C6 C7 108.2(5)
C5 C6 Mo1 73.5(3)
C7 C6 Mo1 69.0(3)
C5 C6 H6 122(4)
C7 C6 H6 129(4)
Mo1 C6 H6 114(4)
C6 C7 C3 107.7(5)
C6 C7 Mo1 76.1(3)
C3 C7 Mo1 71.0(3)
C6 C7 H7 127(3)
C3 C7 H7 125(3)
Mo1 C7 H7 120(3)
C12 C8 C9 108.3(5)
C12 C8 Mo2 72.7(3)
C9 C8 Mo2 70.6(3)
C12 C8 H8 125(3)
C9 C8 H8 126(3)
Mo2 C8 H8 129(3)
C10 C9 C8 108.5(5)
C10 C9 Mo2 71.9(3)
C8 C9 Mo2 74.4(3)
C10 C9 H9 130(3)
C8 C9 H9 121(3)
Mo2 C9 H9 122(3)
C9 C10 C11 106.7(5)
C9 C10 Mo2 72.8(3)
C11 C10 Mo2 71.6(3)
C9 C10 H10 123(3)
C11 C10 H10 130(3)
Mo2 C10 H10 118(3)
C12 C11 C10 108.9(5)
C12 C11 Mo2 75.2(3)
C10 C11 Mo2 72.6(3)
C12 C11 H11 123(3)
C10 C11 H11 128(3)
Mo2 C11 H11 116(3)
C8 C12 C11 107.6(5)
C8 C12 Mo2 73.0(3)
C11 C12 Mo2 69.7(3)
C8 C12 H12 125(3)
C11 C12 H12 127(3)
Mo2 C12 H12 122(3)
C14 C13 C18 117.5(5)
C14 C13 Sn1 120.7(4)
C18 C13 Sn1 121.7(4)
C13 C14 C15 121.1(5)
C13 C14 H14 119(4)
C15 C14 H14 120(4)
C16 C15 C14 120.5(5)
C16 C15 H15 119(4)
C14 C15 H15 120(4)
C15 C16 C17 119.7(5)
C15 C16 H16 118(4)
C17 C16 H16 122(4)
C16 C17 C18 120.0(5)
C16 C17 H17 123(3)
C18 C17 H17 116(3)
C13 C18 C17 121.1(5)
C13 C18 H18 125(3)
C17 C18 H18 113(3)
C24 C19 C20 116.6(5)
C24 C19 Sn1 121.9(4)
C20 C19 Sn1 121.5(4)
C21 C20 C19 121.6(5)
C21 C20 H20 117(4)
C19 C20 H20 122(4)
C20 C21 C22 120.0(5)
C20 C21 H21 121(4)
C22 C21 H21 119(4)
C21 C22 C23 119.6(5)
C21 C22 H22 122(3)
C23 C22 H22 119(3)
C24 C23 C22 119.7(5)
C24 C23 H23 122(4)
C22 C23 H23 118(4)
C23 C24 C19 122.4(5)
C23 C24 H24 120(3)
C19 C24 H24 118(3)
C30 C25 C26 118.0(5)
C30 C25 Sn1 121.3(4)
C26 C25 Sn1 120.5(4)
C27 C26 C25 120.6(5)
C27 C26 H26 114(4)
C25 C26 H26 125(4)
C28 C27 C26 120.6(5)
C28 C27 H27 119(3)
C26 C27 H27 120(3)
C29 C28 C27 119.8(5)
C29 C28 H28 120(3)
C27 C28 H28 121(3)
C28 C29 C30 119.9(5)
C28 C29 H29 122(3)
C30 C29 H29 118(3)
C25 C30 C29 121.1(5)
C25 C30 H30 120(3)
C29 C30 H30 119(3)
C36 C31 C32 111.9(4)
C36 C31 P1 109.0(3)
C32 C31 P1 113.6(3)
C36 C31 H31 109(2)
C32 C31 H31 106(3)
P1 C31 H31 107(3)
C31 C32 C33 110.6(4)
C31 C32 H32A 109.5
C33 C32 H32A 109.5
C31 C32 H32B 109.5
C33 C32 H32B 109.5
H32A C32 H32B 108.1
C34 C33 C32 111.1(4)
C34 C33 H33A 109.4
C32 C33 H33A 109.4
C34 C33 H33B 109.4
C32 C33 H33B 109.4
H33A C33 H33B 108
C35 C34 C33 111.5(4)
C35 C34 H34A 109.3
C33 C34 H34A 109.3
C35 C34 H34B 109.3
C33 C34 H34B 109.3
H34A C34 H34B 108
C34 C35 C36 111.0(4)
C34 C35 H35A 109.4
C36 C35 H35A 109.4
C34 C35 H35B 109.4
C36 C35 H35B 109.4
H35A C35 H35B 108
C31 C36 C35 110.1(4)
C31 C36 H36A 109.6
C35 C36 H36A 109.6
C31 C36 H36B 109.6
C35 C36 H36B 109.6
H36A C36 H36B 108.1
C42 C37 C38 110.2(4)
C42 C37 P1 108.7(3)
C38 C37 P1 114.0(3)
C42 C37 H37 110(2)
C38 C37 H37 112(2)
P1 C37 H37 102(2)
C39 C38 C37 110.1(4)
C39 C38 H38A 109.6
C37 C38 H38A 109.6
C39 C38 H38B 109.6
C37 C38 H38B 109.6
H38A C38 H38B 108.2
C38 C39 C40 112.0(4)
C38 C39 H39A 109.2
C40 C39 H39A 109.2
C38 C39 H39B 109.2
C40 C39 H39B 109.2
H39A C39 H39B 107.9
C39 C40 C41 111.1(4)
C39 C40 H40A 109.4
C41 C40 H40A 109.4
C39 C40 H40B 109.4
C41 C40 H40B 109.4
H40A C40 H40B 108
C42 C41 C40 111.1(4)
C42 C41 H41A 109.4
C40 C41 H41A 109.4
C42 C41 H41B 109.4
C40 C41 H41B 109.4
H41A C41 H41B 108
C41 C42 C37 111.7(4)
C41 C42 H42A 109.3
C37 C42 H42A 109.3
C41 C42 H42B 109.3
C37 C42 H42B 109.3
H42A C42 H42B 107.9

loop_
_geom_bond_atom_site_label_1
_geom_bond_atom_site_label_2
_geom_bond_distance
Sn1 C19 2.176(5)
Sn1 C25 2.176(5)
Sn1 C13 2.179(5)
Sn1 Mo2 2.7340(6)
Mo1 C1 1.924(5)
Mo1 C3 2.286(5)
Mo1 C7 2.311(5)
Mo1 C4 2.339(5)
Mo1 C6 2.403(5)
Mo1 C5 2.411(5)
Mo1 P1 2.4500(13)
Mo1 Mo2 2.5730(6)
Mo1 H1 1.82(5)
Mo2 C2 1.927(5)
Mo2 C11 2.308(5)
Mo2 C10 2.322(5)
Mo2 C9 2.333(5)
Mo2 C12 2.380(5)
Mo2 C8 2.384(5)
Mo2 C1 2.605(5)
Mo2 H1 1.84(5)
P1 C37 1.849(5)
P1 C31 1.849(5)
P1 H2 1.30(5)
O1 C1 1.174(6)
O2 C2 1.168(6)
C3 C4 1.423(7)
C3 C7 1.426(7)
C3 H3 0.87(6)
C4 C5 1.421(8)
C4 H4 0.97(6)
C5 C6 1.390(7)
C5 H5 0.91(5)
C6 C7 1.415(7)
C6 H6 0.94(6)
C7 H7 0.98(5)
C8 C12 1.403(7)
C8 C9 1.419(7)
C8 H8 0.90(5)
C9 C10 1.412(7)
C9 H9 0.95(5)
C10 C11 1.423(7)
C10 H10 0.81(5)
C11 C12 1.413(7)
C11 H11 0.92(5)
C12 H12 1.01(5)
C13 C14 1.389(7)
C13 C18 1.395(7)
C14 C15 1.394(7)
C14 H14 0.84(5)
C15 C16 1.370(8)
C15 H15 0.97(6)
C16 C17 1.375(8)
C16 H16 0.84(6)
C17 C18 1.398(7)
C17 H17 0.93(5)
C18 H18 0.89(5)
C19 C24 1.387(7)
C19 C20 1.407(7)
C20 C21 1.381(7)
C20 H20 0.85(5)
C21 C22 1.383(8)
C21 H21 0.88(6)
C22 C23 1.385(8)
C22 H22 0.89(5)
C23 C24 1.379(7)
C23 H23 0.89(6)
C24 H24 0.90(5)
C25 C30 1.392(7)
C25 C26 1.401(7)
C26 C27 1.389(7)
C26 H26 0.90(6)
C27 C28 1.379(7)
C27 H27 0.94(5)
C28 C29 1.379(7)
C28 H28 0.97(5)
C29 C30 1.397(7)
C29 H29 0.96(6)
C30 H30 1.02(5)
C31 C36 1.529(6)
C31 C32 1.529(6)
C31 H31 1.03(4)
C32 C33 1.537(6)
C32 H32A 0.97
C32 H32B 0.97
C33 C34 1.523(7)
C33 H33A 0.97
C33 H33B 0.97
C34 C35 1.519(7)
C34 H34A 0.97
C34 H34B 0.97
C35 C36 1.531(7)
C35 H35A 0.97
C35 H35B 0.97
C36 H36A 0.97
C36 H36B 0.97
C37 C42 1.535(7)
C37 C38 1.538(6)
C37 H37 1.01(4)
C38 C39 1.523(7)
C38 H38A 0.97
C38 H38B 0.97
C39 C40 1.526(7)
C39 H39A 0.97
C39 H39B 0.97
C40 C41 1.536(7)
C40 H40A 0.97
C40 H40B 0.97
C41 C42 1.531(7)
C41 H41A 0.97
C41 H41B 0.97
C42 H42A 0.97
C42 H42B 0.97
